data_7045350
loop_
_publ_author_name
'Musgrave, Rebecca Alice'
'Hailes, Rebekah'
'Sch\"afer, Andr\'e'
'Russell, Andrew David'
'Gates, Paul Jonathan'
'Manners, Ian'

_publ_section_title
;
 New Reactivity at the Silicon Bridge in Sila[1]ferrocenophanes
;
_journal_name_full 'Dalton Transactions'
_journal_paper_doi 10.1039/C7DT04593J
_journal_year 2018
_chemical_formula_moiety 'C12 H18 Fe N6, 2(B C24 F20)'
_chemical_formula_sum 'C60 H18 B2 F40 Fe N6'
_chemical_formula_weight 1660.27
_chemical_name_systematic
;
 ?
;
_space_group_crystal_system orthorhombic
_space_group_IT_number 62
_space_group_name_Hall '-P 2ac 2n'
_space_group_name_H-M_alt 'P n m a'
_symmetry_space_group_name_Hall '-P 2ac 2n'
_symmetry_space_group_name_H-M 'P n m a'
_atom_sites_solution_hydrogens geom
_audit_creation_date 2016-01-18
_audit_creation_method
;
Olex2 1.2
(compiled 2015.09.30 svn.r3233 for OlexSys, GUI svn.r5103)
;
_audit_update_record
;
2017-12-05 deposited with the CCDC.
2018-01-23 downloaded from the CCDC.
;
_cell_angle_alpha 90
_cell_angle_beta 90
_cell_angle_gamma 90
_cell_formula_units_Z 4
_cell_length_a 17.9405(3)
_cell_length_b 24.5421(4)
_cell_length_c 14.0694(2)
_cell_measurement_reflns_used 9979
_cell_measurement_temperature 100(2)
_cell_measurement_theta_max 26.59
_cell_measurement_theta_min 2.48
_cell_volume 6194.72(17)
_computing_cell_refinement 'SAINT v8.27A (Bruker, 2012)'
_computing_data_reduction 'SAINT v8.27A (Bruker, 2012)'
_computing_molecular_graphics 'Olex2 (Dolomanov et al., 2009)'
_computing_publication_material 'Olex2 (Dolomanov et al., 2009)'
_computing_structure_refinement 'ShelXL (Sheldrick, 2015)'
_computing_structure_solution
;
Superflip (Palatinus & Chapuis, 2007;Palatinus & van der Lee, 2008;
Palatinus et al., 2012)
;
_diffrn_ambient_temperature 100(2)
_diffrn_detector 'Bruker area detector'
_diffrn_detector_type 'CCD area detector'
_diffrn_measured_fraction_theta_full 1.000
_diffrn_measured_fraction_theta_max 1.000
_diffrn_measurement_device 'Bruker Apex II kappa CCD area detector'
_diffrn_measurement_device_type 'Bruker Apex II kappa CCD area detector'
_diffrn_measurement_method '\f and \w scans'
_diffrn_radiation_monochromator graphite
_diffrn_radiation_type MoK\a
_diffrn_radiation_wavelength 0.71073
_diffrn_reflns_av_R_equivalents 0.0328
_diffrn_reflns_av_unetI/netI 0.0190
_diffrn_reflns_Laue_measured_fraction_full 1.000
_diffrn_reflns_Laue_measured_fraction_max 1.000
_diffrn_reflns_limit_h_max 22
_diffrn_reflns_limit_h_min -22
_diffrn_reflns_limit_k_max 27
_diffrn_reflns_limit_k_min -31
_diffrn_reflns_limit_l_max 17
_diffrn_reflns_limit_l_min -17
_diffrn_reflns_number 48712
_diffrn_reflns_point_group_measured_fraction_full 1.000
_diffrn_reflns_point_group_measured_fraction_max 1.000
_diffrn_reflns_theta_full 26.000
_diffrn_reflns_theta_max 26.764
_diffrn_reflns_theta_min 1.659
_diffrn_source 'fine-focus sealed tube'
_diffrn_standards_number 0
_exptl_absorpt_coefficient_mu 0.412
_exptl_absorpt_correction_T_max 0.7454
_exptl_absorpt_correction_T_min 0.6756
_exptl_absorpt_correction_type multi-scan
_exptl_absorpt_process_details
;
SADABS-2012/1 (Bruker,2012) was used for absorption correction.
wR2(int) was 0.0500 before and 0.0427 after correction.
The Ratio of minimum to maximum transmission is 0.9064.
The \l/2 correction factor is 0.0015.
;
_exptl_crystal_colour orange
_exptl_crystal_colour_primary orange
_exptl_crystal_density_diffrn 1.780
_exptl_crystal_description block
_exptl_crystal_F_000 3264
_exptl_crystal_size_max 0.45
_exptl_crystal_size_mid 0.33
_exptl_crystal_size_min 0.31
_refine_diff_density_max 0.295
_refine_diff_density_min -0.297
_refine_diff_density_rms 0.044
_refine_ls_extinction_method none
_refine_ls_goodness_of_fit_ref 1.038
_refine_ls_hydrogen_treatment constr
_refine_ls_matrix_type full
_refine_ls_number_parameters 516
_refine_ls_number_reflns 6747
_refine_ls_number_restraints 0
_refine_ls_restrained_S_all 1.038
_refine_ls_R_factor_all 0.0388
_refine_ls_R_factor_gt 0.0298
_refine_ls_shift/su_max 0.001
_refine_ls_shift/su_mean 0.000
_refine_ls_structure_factor_coef Fsqd
_refine_ls_weighting_details 'w=1/[\s^2^(Fo^2^)+(0.0283P)^2^+3.7220P] where P=(Fo^2^+2Fc^2^)/3'
_refine_ls_weighting_scheme calc
_refine_ls_wR_factor_gt 0.0673
_refine_ls_wR_factor_ref 0.0713
_reflns_Friedel_coverage 0.000
_reflns_number_gt 5713
_reflns_number_total 6747
_reflns_threshold_expression 'I > 2\s(I)'
_cod_data_source_file c7dt04593j2.cif
_cod_data_source_block testo1
_cod_database_code 7045350
_shelxl_version_number 2013-4
_shelx_space_group_comment
;
The symmetry employed for this shelxl refinement is uniquely defined
by the following loop, which should always be used as a source of
symmetry information in preference to the above space-group names.
They are only intended as comments.
;
_olex2_refinement_description
;
1. Fixed Uiso
 At 1.5 times of:
  All C(H,H,H) groups
2. Others
 Fixed Sof: H22A(0.5) H22B(0.5) H22C(0.5) H25A(0.5) H25B(0.5) H25C(0.5)
 H25D(0.5) H25E(0.5) H25F(0.5) H8A(0.5) H8B(0.5) H8C(0.5)
3.a Idealised Me refined as rotating group:
 C93(H93A,H93B,H93C), C224(H22A,H22B,H22C), C250(H25A,H25B,H25C), C255(H25D,
 H25E,H25F), C8(H8A,H8B,H8C)
;
_olex2_submission_special_instructions 'No special instructions were received'

loop_
_space_group_symop_operation_xyz
'x, y, z'
'-x+1/2, -y, z+1/2'
'x+1/2, -y+1/2, -z+1/2'
'-x, y+1/2, -z'
'-x, -y, -z'
'x-1/2, y, -z-1/2'
'-x-1/2, y-1/2, z-1/2'
'x, -y-1/2, z'

loop_
_atom_site_label
_atom_site_type_symbol
_atom_site_fract_x
_atom_site_fract_y
_atom_site_fract_z
_atom_site_U_iso_or_equiv
_atom_site_adp_type
_atom_site_occupancy
_atom_site_site_symmetry_order
_atom_site_calc_flag
_atom_site_refinement_flags_posn
_atom_site_refinement_flags_adp
_atom_site_refinement_flags_occupancy
_atom_site_disorder_assembly
_atom_site_disorder_group
Fe2 Fe 0.06061(2) 0.2500 0.64038(2) 0.02089(8) Uani 1 2 d S T P . .
F8 F 0.24054(5) 0.66511(4) 0.68991(7) 0.0237(2) Uani 1 1 d . . . . .
F13 F 0.05450(5) 0.62006(4) 0.90906(7) 0.0266(2) Uani 1 1 d . . . . .
F21 F 0.34080(5) 0.50783(4) 0.82106(6) 0.0247(2) Uani 1 1 d . . . . .
F29 F 0.15476(5) 0.60343(4) 0.54056(6) 0.0255(2) Uani 1 1 d . . . . .
F41 F 0.41433(5) 0.56988(4) 0.51827(6) 0.0229(2) Uani 1 1 d . . . . .
F45 F 0.28171(6) 0.63672(4) 0.25708(7) 0.0301(2) Uani 1 1 d . . . . .
F53 F 0.18278(5) 0.48020(4) 0.75374(7) 0.0248(2) Uani 1 1 d . . . . .
F58 F 0.44517(5) 0.54342(4) 0.94066(6) 0.0312(2) Uani 1 1 d . . . . .
F68 F 0.42651(5) 0.48032(4) 0.66574(6) 0.0241(2) Uani 1 1 d . . . . .
F78 F 0.17722(5) 0.49144(4) 0.55698(6) 0.0231(2) Uani 1 1 d . . . . .
F84 F 0.51658(6) 0.63942(5) 0.90728(8) 0.0385(3) Uani 1 1 d . . . . .
F95 F 0.41277(5) 0.60777(4) 0.34049(7) 0.0282(2) Uani 1 1 d . . . . .
F10 F 0.18507(5) 0.38773(4) 0.50008(7) 0.0294(2) Uani 1 1 d . . . . .
F11 F 0.13794(5) 0.69570(4) 0.81480(7) 0.0281(2) Uani 1 1 d . . . . .
F1 F 0.07901(5) 0.51211(4) 0.87478(7) 0.0283(2) Uani 1 1 d . . . . .
F12 F 0.31102(6) 0.32848(4) 0.53039(7) 0.0304(2) Uani 1 1 d . . . . .
F2 F 0.38587(5) 0.66132(4) 0.62354(7) 0.0260(2) Uani 1 1 d . . . . .
F3 F 0.42973(5) 0.37627(4) 0.61765(7) 0.0294(2) Uani 1 1 d . . . . .
F15 F 0.15374(5) 0.63488(4) 0.36081(7) 0.0307(2) Uani 1 1 d . . . . .
F4 F 0.48519(5) 0.69633(4) 0.74640(8) 0.0367(3) Uani 1 1 d . . . . .
N4 N -0.04831(11) 0.2500 0.57159(14) 0.0254(4) Uani 1 2 d S T P . .
N6 N 0.10806(11) 0.2500 0.49812(15) 0.0266(4) Uani 1 2 d S T P . .
N10 N 0.17495(11) 0.2500 0.68747(15) 0.0282(5) Uani 1 2 d S T P . .
N14 N 0.05199(8) 0.33619(6) 0.64024(10) 0.0252(3) Uani 1 1 d . . . . .
N24 N 0.02330(12) 0.2500 0.78823(15) 0.0297(5) Uani 1 2 d S T P . .
C29 C 0.10632(8) 0.60413(7) 0.84593(11) 0.0205(3) Uani 1 1 d . . . . .
C40 C 0.28545(8) 0.58548(6) 0.54045(11) 0.0182(3) Uani 1 1 d . . . . .
C41 C 0.22114(8) 0.60271(6) 0.49484(11) 0.0203(3) Uani 1 1 d . . . . .
C51 C 0.21779(8) 0.57089(6) 0.71378(10) 0.0176(3) Uani 1 1 d . . . . .
C62 C 0.14831(8) 0.64237(6) 0.79829(11) 0.0204(3) Uani 1 1 d . . . . .
C64 C 0.20159(8) 0.62510(6) 0.73437(11) 0.0194(3) Uani 1 1 d . . . . .
C76 C 0.17381(8) 0.53462(6) 0.76445(11) 0.0187(3) Uani 1 1 d . . . . .
C89 C 0.46648(9) 0.62040(7) 0.84461(12) 0.0266(4) Uani 1 1 d . . . . .
C93 C 0.01558(10) 0.43809(7) 0.64995(12) 0.0274(4) Uani 1 1 d . . . . .
H93A H -0.0295 0.4441 0.6146 0.041 Uiso 1 1 calc GR . . . .
H93B H 0.0548 0.4601 0.6239 0.041 Uiso 1 1 calc GR . . . .
H93C H 0.0077 0.4478 0.7153 0.041 Uiso 1 1 calc GR . . . .
C97 C 0.11911(8) 0.54995(7) 0.82881(11) 0.0206(3) Uani 1 1 d . . . . .
C101 C 0.24418(9) 0.41122(7) 0.54277(11) 0.0215(3) Uani 1 1 d . . . . .
C105 C 0.34872(8) 0.58734(6) 0.48312(11) 0.0188(3) Uani 1 1 d . . . . .
C127 C 0.42975(9) 0.57216(7) 0.86155(11) 0.0238(3) Uani 1 1 d . . . . .
C131 C 0.37687(8) 0.55447(7) 0.79757(11) 0.0207(3) Uani 1 1 d . . . . .
C135 C 0.30767(9) 0.38107(6) 0.55805(11) 0.0224(3) Uani 1 1 d . . . . .
C149 C 0.03639(9) 0.38099(7) 0.64393(11) 0.0215(3) Uani 1 1 d . . . . .
C154 C 0.45027(9) 0.64880(7) 0.76343(13) 0.0259(4) Uani 1 1 d . . . . .
C156 C 0.29990(8) 0.49167(6) 0.61861(10) 0.0176(3) Uani 1 1 d . . . . .
C163 C 0.21894(9) 0.62002(6) 0.40138(12) 0.0225(3) Uani 1 1 d . . . . .
C179 C 0.39789(8) 0.62919(7) 0.70006(11) 0.0214(3) Uani 1 1 d . . . . .
C185 C 0.35918(8) 0.58082(6) 0.71295(11) 0.0191(3) Uani 1 1 d . . . . .
C193 C 0.28331(9) 0.62159(6) 0.34906(11) 0.0223(3) Uani 1 1 d . . . . .
C204 C 0.23697(14) 0.2500 0.70323(17) 0.0259(5) Uani 1 2 d S T P . .
C205 C 0.24166(8) 0.46456(6) 0.57294(11) 0.0191(3) Uani 1 1 d . . . . .
C211 C 0.01291(15) 0.2500 0.86811(18) 0.0322(6) Uani 1 2 d S T P . .
C222 C -0.08804(14) 0.2500 0.50940(18) 0.0264(5) Uani 1 2 d S T P . .
C224 C -0.00051(19) 0.2500 0.97036(19) 0.0507(8) Uani 1 2 d S T P . .
H22A H 0.0004 0.2868 0.9936 0.076 Uiso 0.5 1 calc GR . . A -1
H22B H 0.0376 0.2291 1.0015 0.076 Uiso 0.5 1 calc GR . . A -1
H22C H -0.0484 0.2341 0.9832 0.076 Uiso 0.5 1 calc GR . . A -1
C232 C 0.36324(8) 0.45965(7) 0.62815(10) 0.0196(3) Uani 1 1 d . . . . .
C237 C 0.36761(9) 0.40545(7) 0.60137(11) 0.0218(3) Uani 1 1 d . . . . .
C245 C 0.34927(9) 0.60592(6) 0.39074(11) 0.0214(3) Uani 1 1 d . . . . .
C250 C 0.18654(16) 0.2500 0.3448(2) 0.0537(9) Uani 1 2 d S T P . .
H25A H 0.1961 0.2869 0.3256 0.081 Uiso 0.5 1 calc GR . . B -1
H25B H 0.1601 0.2313 0.2952 0.081 Uiso 0.5 1 calc GR . . B -1
H25C H 0.2330 0.2318 0.3567 0.081 Uiso 0.5 1 calc GR . . B -1
C255 C 0.31663(14) 0.2500 0.7237(2) 0.0330(6) Uani 1 2 d S T P . .
H25D H 0.3428 0.2320 0.6732 0.049 Uiso 0.5 1 calc GR . . C -1
H25E H 0.3255 0.2312 0.7824 0.049 Uiso 0.5 1 calc GR . . C -1
H25F H 0.3340 0.2869 0.7290 0.049 Uiso 0.5 1 calc GR . . C -1
C1 C 0.14207(13) 0.2500 0.43051(18) 0.0270(5) Uani 1 2 d S T P . .
C8 C -0.13754(19) 0.2500 0.4276(2) 0.0506(8) Uani 1 2 d S T P . .
H8A H -0.1802 0.2724 0.4409 0.076 Uiso 0.5 1 calc GR . . D -1
H8B H -0.1535 0.2134 0.4146 0.076 Uiso 0.5 1 calc GR . . D -1
H8C H -0.1116 0.2642 0.3733 0.076 Uiso 0.5 1 calc GR . . D -1
B13 B 0.29058(9) 0.55692(7) 0.64608(12) 0.0177(3) Uani 1 1 d . . . . .

loop_
_atom_site_aniso_label
_atom_site_aniso_U_11
_atom_site_aniso_U_22
_atom_site_aniso_U_33
_atom_site_aniso_U_23
_atom_site_aniso_U_13
_atom_site_aniso_U_12
Fe2 0.02070(16) 0.02150(17) 0.02047(16) 0.000 -0.00331(13) 0.000
F8 0.0214(4) 0.0188(5) 0.0309(5) 0.0033(4) 0.0030(4) -0.0021(4)
F13 0.0208(5) 0.0343(5) 0.0247(5) -0.0030(4) 0.0060(4) 0.0042(4)
F21 0.0259(5) 0.0277(5) 0.0205(4) 0.0044(4) -0.0011(4) -0.0019(4)
F29 0.0164(4) 0.0347(5) 0.0254(5) 0.0047(4) 0.0012(4) 0.0039(4)
F41 0.0156(4) 0.0305(5) 0.0227(5) 0.0015(4) 0.0001(3) 0.0009(4)
F45 0.0415(6) 0.0300(5) 0.0188(5) 0.0090(4) 0.0004(4) 0.0018(5)
F53 0.0277(5) 0.0183(5) 0.0284(5) 0.0026(4) 0.0081(4) -0.0007(4)
F58 0.0290(5) 0.0441(6) 0.0204(5) -0.0034(4) -0.0064(4) 0.0100(5)
F68 0.0159(4) 0.0293(5) 0.0272(5) -0.0018(4) -0.0046(4) 0.0012(4)
F78 0.0152(4) 0.0250(5) 0.0291(5) 0.0003(4) -0.0041(4) 0.0008(4)
F84 0.0254(5) 0.0460(6) 0.0442(6) -0.0186(5) -0.0149(5) 0.0022(5)
F95 0.0259(5) 0.0344(6) 0.0243(5) 0.0045(4) 0.0081(4) -0.0042(4)
F10 0.0248(5) 0.0266(5) 0.0368(6) -0.0042(4) -0.0063(4) -0.0059(4)
F11 0.0254(5) 0.0210(5) 0.0379(6) -0.0052(4) 0.0025(4) 0.0024(4)
F1 0.0262(5) 0.0283(5) 0.0304(5) 0.0055(4) 0.0109(4) -0.0028(4)
F12 0.0366(6) 0.0193(5) 0.0354(5) -0.0035(4) 0.0005(4) 0.0017(4)
F2 0.0243(5) 0.0223(5) 0.0312(5) 0.0037(4) 0.0008(4) -0.0047(4)
F3 0.0255(5) 0.0298(5) 0.0329(5) 0.0001(4) -0.0029(4) 0.0113(4)
F15 0.0270(5) 0.0358(6) 0.0292(5) 0.0083(4) -0.0067(4) 0.0081(4)
F4 0.0260(5) 0.0279(5) 0.0563(7) -0.0074(5) -0.0025(5) -0.0095(4)
N4 0.0227(10) 0.0283(11) 0.0253(10) 0.000 -0.0035(8) 0.000
N6 0.0247(10) 0.0259(11) 0.0291(11) 0.000 0.0016(9) 0.000
N10 0.0274(11) 0.0220(10) 0.0353(12) 0.000 -0.0077(9) 0.000
N14 0.0265(7) 0.0257(8) 0.0234(7) -0.0017(6) -0.0036(6) 0.0007(6)
N24 0.0333(11) 0.0311(12) 0.0247(11) 0.000 -0.0036(9) 0.000
C29 0.0142(7) 0.0286(8) 0.0186(7) -0.0017(6) 0.0003(6) 0.0028(6)
C40 0.0181(7) 0.0164(7) 0.0202(7) 0.0005(6) -0.0005(6) -0.0016(6)
C41 0.0188(7) 0.0190(8) 0.0230(8) 0.0009(6) 0.0021(6) -0.0010(6)
C51 0.0153(7) 0.0213(8) 0.0163(7) 0.0016(6) -0.0025(6) -0.0002(6)
C62 0.0184(7) 0.0196(8) 0.0234(8) -0.0026(6) -0.0037(6) 0.0014(6)
C64 0.0161(7) 0.0204(8) 0.0216(8) 0.0029(6) -0.0023(6) -0.0037(6)
C76 0.0180(7) 0.0178(7) 0.0202(7) 0.0011(6) -0.0013(6) 0.0005(6)
C89 0.0150(7) 0.0345(10) 0.0305(9) -0.0146(8) -0.0061(6) 0.0035(7)
C93 0.0306(9) 0.0248(9) 0.0267(8) 0.0030(7) 0.0063(7) 0.0048(7)
C97 0.0170(7) 0.0257(8) 0.0192(7) 0.0033(6) 0.0006(6) -0.0027(6)
C101 0.0191(8) 0.0257(8) 0.0197(8) 0.0006(6) -0.0004(6) -0.0056(6)
C105 0.0170(7) 0.0185(7) 0.0211(7) -0.0001(6) -0.0016(6) -0.0017(6)
C127 0.0196(8) 0.0322(9) 0.0197(8) -0.0035(7) -0.0022(6) 0.0090(7)
C131 0.0177(7) 0.0235(8) 0.0210(7) -0.0027(6) 0.0024(6) 0.0005(6)
C135 0.0287(8) 0.0177(8) 0.0208(8) 0.0000(6) 0.0039(6) 0.0002(7)
C149 0.0196(7) 0.0288(9) 0.0161(7) 0.0005(7) -0.0002(6) -0.0012(7)
C154 0.0170(7) 0.0227(8) 0.0380(10) -0.0085(7) 0.0037(7) -0.0019(6)
C156 0.0171(7) 0.0207(8) 0.0150(7) 0.0030(6) 0.0019(6) -0.0012(6)
C163 0.0231(8) 0.0198(8) 0.0247(8) 0.0033(7) -0.0057(6) 0.0031(6)
C179 0.0160(7) 0.0239(8) 0.0243(8) -0.0010(7) 0.0010(6) 0.0016(6)
C185 0.0140(7) 0.0229(8) 0.0204(7) -0.0024(6) 0.0017(6) 0.0011(6)
C193 0.0320(9) 0.0178(8) 0.0172(7) 0.0043(6) -0.0008(6) -0.0009(7)
C204 0.0302(13) 0.0172(11) 0.0302(12) 0.000 -0.0062(10) 0.000
C205 0.0160(7) 0.0219(8) 0.0195(7) 0.0033(6) 0.0015(6) 0.0011(6)
C211 0.0334(14) 0.0352(14) 0.0281(14) 0.000 -0.0036(11) 0.000
C222 0.0280(12) 0.0195(12) 0.0316(13) 0.000 -0.0042(10) 0.000
C224 0.0570(19) 0.071(2) 0.0238(14) 0.000 0.0015(13) 0.000
C232 0.0170(7) 0.0254(8) 0.0162(7) 0.0026(6) -0.0008(6) -0.0013(6)
C237 0.0195(8) 0.0256(8) 0.0204(7) 0.0033(7) 0.0017(6) 0.0056(6)
C245 0.0228(8) 0.0192(8) 0.0222(8) -0.0001(6) 0.0057(6) -0.0039(6)
C250 0.0295(15) 0.094(3) 0.0375(16) 0.000 0.0126(12) 0.000
C255 0.0274(13) 0.0298(13) 0.0418(15) 0.000 -0.0112(11) 0.000
C1 0.0211(11) 0.0279(13) 0.0319(13) 0.000 -0.0006(10) 0.000
C8 0.059(2) 0.0424(17) 0.0509(18) 0.000 -0.0336(16) 0.000
B13 0.0137(7) 0.0208(9) 0.0186(8) 0.0020(7) 0.0007(6) -0.0017(7)

loop_
_atom_type_symbol
_atom_type_description
_atom_type_scat_dispersion_real
_atom_type_scat_dispersion_imag
_atom_type_scat_source
C C 0.0033 0.0016 'International Tables Vol C Tables 4.2.6.8 and 6.1.1.4'
H H 0.0000 0.0000 'International Tables Vol C Tables 4.2.6.8 and 6.1.1.4'
B B 0.0013 0.0007 'International Tables Vol C Tables 4.2.6.8 and 6.1.1.4'
F F 0.0171 0.0103 'International Tables Vol C Tables 4.2.6.8 and 6.1.1.4'
Fe Fe 0.3463 0.8444 'International Tables Vol C Tables 4.2.6.8 and 6.1.1.4'
N N 0.0061 0.0033 'International Tables Vol C Tables 4.2.6.8 and 6.1.1.4'

loop_
_geom_angle_atom_site_label_1
_geom_angle_atom_site_label_2
_geom_angle_atom_site_label_3
_geom_angle
_geom_angle_site_symmetry_1
N4 Fe2 N24 98.51(8) .
N6 Fe2 N4 86.69(8) .
N6 Fe2 N24 174.80(8) .
N10 Fe2 N4 171.55(8) .
N10 Fe2 N6 84.86(8) .
N10 Fe2 N24 89.94(8) .
N14 Fe2 N4 86.23(4) 8_565
N14 Fe2 N4 86.23(4) .
N14 Fe2 N6 91.59(4) 8_565
N14 Fe2 N6 91.59(4) .
N14 Fe2 N10 93.99(4) 8_565
N14 Fe2 N10 93.99(4) .
N14 Fe2 N14 171.64(8) 8_565
N14 Fe2 N24 88.77(4) 8_565
N14 Fe2 N24 88.77(4) .
C222 N4 Fe2 155.5(2) .
C1 N6 Fe2 170.37(19) .
C204 N10 Fe2 173.4(2) .
C149 N14 Fe2 169.55(14) .
C211 N24 Fe2 171.6(2) .
F13 C29 C62 120.11(14) .
F13 C29 C97 120.95(14) .
C97 C29 C62 118.94(14) .
C41 C40 C105 113.58(14) .
C41 C40 B13 126.47(13) .
C105 C40 B13 119.42(13) .
F29 C41 C40 121.08(13) .
F29 C41 C163 115.02(13) .
C163 C41 C40 123.90(14) .
C64 C51 B13 118.89(13) .
C76 C51 C64 112.81(13) .
C76 C51 B13 127.80(14) .
F11 C62 C29 120.29(14) .
F11 C62 C64 120.57(14) .
C29 C62 C64 119.13(14) .
F8 C64 C51 119.19(13) .
F8 C64 C62 115.77(14) .
C62 C64 C51 125.04(14) .
F53 C76 C51 120.56(13) .
F53 C76 C97 115.11(13) .
C51 C76 C97 124.33(14) .
F84 C89 C127 120.40(16) .
F84 C89 C154 120.86(16) .
C154 C89 C127 118.74(15) .
H93A C93 H93B 109.5 .
H93A C93 H93C 109.5 .
H93B C93 H93C 109.5 .
C149 C93 H93A 109.5 .
C149 C93 H93B 109.5 .
C149 C93 H93C 109.5 .
F1 C97 C29 119.81(14) .
F1 C97 C76 120.44(14) .
C29 C97 C76 119.75(14) .
F10 C101 C135 119.41(14) .
F10 C101 C205 121.21(14) .
C135 C101 C205 119.37(14) .
F41 C105 C40 119.28(13) .
F41 C105 C245 116.46(13) .
C245 C105 C40 124.26(14) .
F58 C127 C89 119.71(14) .
F58 C127 C131 121.08(15) .
C89 C127 C131 119.20(15) .
F21 C131 C127 115.82(14) .
F21 C131 C185 119.47(13) .
C127 C131 C185 124.71(15) .
F12 C135 C101 120.43(15) .
F12 C135 C237 120.65(14) .
C237 C135 C101 118.93(15) .
N14 C149 C93 179.04(19) .
F4 C154 C89 119.41(15) .
F4 C154 C179 120.24(16) .
C89 C154 C179 120.35(15) .
C205 C156 B13 119.54(13) .
C232 C156 C205 112.81(14) .
C232 C156 B13 127.41(13) .
F15 C163 C41 120.62(14) .
F15 C163 C193 119.66(14) .
C193 C163 C41 119.72(14) .
F2 C179 C154 114.78(14) .
F2 C179 C185 121.56(14) .
C154 C179 C185 123.65(15) .
C131 C185 B13 119.40(13) .
C179 C185 C131 113.29(14) .
C179 C185 B13 126.92(14) .
F45 C193 C163 120.40(14) .
F45 C193 C245 120.34(14) .
C163 C193 C245 119.23(14) .
N10 C204 C255 179.9(3) .
F78 C205 C101 116.19(13) .
F78 C205 C156 119.01(13) .
C101 C205 C156 124.80(14) .
N24 C211 C224 179.9(3) .
N4 C222 C8 178.5(3) .
C211 C224 H22A 109.5 .
C211 C224 H22B 109.5 .
C211 C224 H22C 109.5 .
H22A C224 H22B 109.5 .
H22A C224 H22C 109.5 .
H22B C224 H22C 109.5 .
F68 C232 C156 120.88(14) .
F68 C232 C237 114.80(13) .
C237 C232 C156 124.32(14) .
F3 C237 C135 119.53(14) .
F3 C237 C232 120.82(14) .
C135 C237 C232 119.66(14) .
F95 C245 C105 120.96(14) .
F95 C245 C193 119.77(14) .
C193 C245 C105 119.25(14) .
H25A C250 H25B 109.5 .
H25A C250 H25C 109.5 .
H25B C250 H25C 109.5 .
C1 C250 H25A 109.5 .
C1 C250 H25B 109.5 .
C1 C250 H25C 109.5 .
C204 C255 H25D 109.5 .
C204 C255 H25E 109.5 .
C204 C255 H25F 109.5 .
H25D C255 H25E 109.5 .
H25D C255 H25F 109.5 .
H25E C255 H25F 109.5 .
N6 C1 C250 179.2(3) .
C222 C8 H8A 109.5 .
C222 C8 H8B 109.5 .
C222 C8 H8C 109.5 .
H8A C8 H8B 109.5 .
H8A C8 H8C 109.5 .
H8B C8 H8C 109.5 .
C40 B13 C51 112.83(12) .
C40 B13 C156 101.94(12) .
C40 B13 C185 113.81(12) .
C51 B13 C156 114.51(12) .
C51 B13 C185 100.73(12) .
C156 B13 C185 113.58(12) .

loop_
_geom_bond_atom_site_label_1
_geom_bond_atom_site_label_2
_geom_bond_distance
_geom_bond_site_symmetry_2
Fe2 N4 2.1805(19) .
Fe2 N6 2.175(2) .
Fe2 N10 2.156(2) .
Fe2 N14 2.1210(14) 8_565
Fe2 N14 2.1210(14) .
Fe2 N24 2.185(2) .
F8 C64 1.3579(17) .
F13 C29 1.3438(17) .
F21 C131 1.3557(18) .
F29 C41 1.3538(17) .
F41 C105 1.3467(17) .
F45 C193 1.3467(17) .
F53 C76 1.3535(18) .
F58 C127 1.3465(19) .
F68 C232 1.3512(17) .
F78 C205 1.3498(17) .
F84 C89 1.3428(18) .
F95 C245 1.3415(17) .
F10 C101 1.3482(18) .
F11 C62 1.3422(18) .
F1 C97 1.3409(18) .
F12 C135 1.3496(18) .
F2 C179 1.3517(18) .
F3 C237 1.3443(18) .
F15 C163 1.3517(18) .
F4 C154 1.3454(19) .
N4 C222 1.129(3) .
N6 C1 1.130(3) .
N10 C204 1.135(3) .
N14 C149 1.136(2) .
N24 C211 1.139(3) .
C29 C62 1.378(2) .
C29 C97 1.371(2) .
C40 C41 1.386(2) .
C40 C105 1.393(2) .
C40 B13 1.646(2) .
C41 C163 1.382(2) .
C51 C64 1.392(2) .
C51 C76 1.387(2) .
C51 B13 1.652(2) .
C62 C64 1.379(2) .
C76 C97 1.387(2) .
C89 C127 1.376(2) .
C89 C154 1.369(3) .
C93 H93A 0.9600 .
C93 H93B 0.9600 .
C93 H93C 0.9600 .
C93 C149 1.453(2) .
C101 C135 1.375(2) .
C101 C205 1.377(2) .
C105 C245 1.377(2) .
C127 C131 1.378(2) .
C131 C185 1.392(2) .
C135 C237 1.373(2) .
C154 C179 1.382(2) .
C156 C205 1.395(2) .
C156 C232 1.388(2) .
C156 B13 1.656(2) .
C163 C193 1.370(2) .
C179 C185 1.387(2) .
C185 B13 1.656(2) .
C193 C245 1.375(2) .
C204 C255 1.458(3) .
C211 C224 1.459(4) .
C222 C8 1.453(4) .
C224 H22A 0.9600 .
C224 H22B 0.9600 .
C224 H22C 0.9600 .
C232 C237 1.385(2) .
C250 H25A 0.9600 .
C250 H25B 0.9600 .
C250 H25C 0.9600 .
C250 C1 1.446(4) .
C255 H25D 0.9600 .
C255 H25E 0.9600 .
C255 H25F 0.9600 .
C8 H8A 0.9600 .
C8 H8B 0.9600 .
C8 H8C 0.9600 .

loop_
_geom_torsion_atom_site_label_1
_geom_torsion_atom_site_label_2
_geom_torsion_atom_site_label_3
_geom_torsion_atom_site_label_4
_geom_torsion
F13 C29 C62 F11 0.2(2)
F13 C29 C62 C64 179.48(13)
F13 C29 C97 F1 0.7(2)
F13 C29 C97 C76 -178.91(13)
F21 C131 C185 C179 177.28(13)
F21 C131 C185 B13 4.0(2)
F29 C41 C163 F15 -1.6(2)
F29 C41 C163 C193 179.09(14)
F41 C105 C245 F95 -2.0(2)
F41 C105 C245 C193 176.57(14)
F45 C193 C245 F95 2.6(2)
F45 C193 C245 C105 -175.93(14)
F53 C76 C97 F1 -0.6(2)
F53 C76 C97 C29 179.05(13)
F58 C127 C131 F21 1.8(2)
F58 C127 C131 C185 -178.01(14)
F68 C232 C237 F3 3.5(2)
F68 C232 C237 C135 -176.81(13)
F84 C89 C127 F58 -1.2(2)
F84 C89 C127 C131 177.91(14)
F84 C89 C154 F4 0.1(2)
F84 C89 C154 C179 -179.12(14)
F10 C101 C135 F12 0.2(2)
F10 C101 C135 C237 179.83(14)
F10 C101 C205 F78 -0.2(2)
F10 C101 C205 C156 179.20(14)
F11 C62 C64 F8 -1.0(2)
F11 C62 C64 C51 178.52(14)
F12 C135 C237 F3 -1.1(2)
F12 C135 C237 C232 179.24(14)
F2 C179 C185 C131 -177.54(13)
F2 C179 C185 B13 -4.9(2)
F15 C163 C193 F45 -1.4(2)
F15 C163 C193 C245 -179.41(14)
F4 C154 C179 F2 -0.3(2)
F4 C154 C179 C185 -179.50(14)
C29 C62 C64 F8 179.75(13)
C29 C62 C64 C51 -0.7(2)
C40 C41 C163 F15 178.22(15)
C40 C41 C163 C193 -1.1(3)
C40 C105 C245 F95 178.34(14)
C40 C105 C245 C193 -3.1(2)
C41 C40 C105 F41 -177.77(13)
C41 C40 C105 C245 1.9(2)
C41 C40 B13 C51 -22.5(2)
C41 C40 B13 C156 100.84(17)
C41 C40 B13 C185 -136.47(16)
C41 C163 C193 F45 177.92(14)
C41 C163 C193 C245 -0.1(2)
C51 C76 C97 F1 179.94(14)
C51 C76 C97 C29 -0.5(2)
C62 C29 C97 F1 179.73(13)
C62 C29 C97 C76 0.1(2)
C64 C51 C76 F53 -179.29(13)
C64 C51 C76 C97 0.2(2)
C64 C51 B13 C40 -58.78(18)
C64 C51 B13 C156 -174.80(13)
C64 C51 B13 C185 62.93(16)
C76 C51 C64 F8 179.91(12)
C76 C51 C64 C62 0.4(2)
C76 C51 B13 C40 129.99(16)
C76 C51 B13 C156 14.0(2)
C76 C51 B13 C185 -108.31(16)
C89 C127 C131 F21 -177.29(13)
C89 C127 C131 C185 2.9(2)
C89 C154 C179 F2 178.90(14)
C89 C154 C179 C185 -0.3(2)
C97 C29 C62 F11 -178.83(14)
C97 C29 C62 C64 0.4(2)
C101 C135 C237 F3 179.29(14)
C101 C135 C237 C232 -0.4(2)
C105 C40 C41 F29 -179.99(14)
C105 C40 C41 C163 0.2(2)
C105 C40 B13 C51 166.39(13)
C105 C40 B13 C156 -70.30(16)
C105 C40 B13 C185 52.40(19)
C127 C89 C154 F4 179.31(14)
C127 C89 C154 C179 0.1(2)
C127 C131 C185 C179 -2.9(2)
C127 C131 C185 B13 -176.20(14)
C131 C185 B13 C40 -170.07(13)
C131 C185 B13 C51 68.91(16)
C131 C185 B13 C156 -54.02(18)
C135 C101 C205 F78 -178.97(13)
C135 C101 C205 C156 0.4(2)
C154 C89 C127 F58 179.60(14)
C154 C89 C127 C131 -1.3(2)
C154 C179 C185 C131 1.6(2)
C154 C179 C185 B13 174.26(15)
C156 C232 C237 F3 -176.33(14)
C156 C232 C237 C135 3.4(2)
C163 C193 C245 F95 -179.37(14)
C163 C193 C245 C105 2.1(2)
C179 C185 B13 C40 17.7(2)
C179 C185 B13 C51 -103.37(16)
C179 C185 B13 C156 133.71(15)
C205 C101 C135 F12 178.99(14)
C205 C101 C135 C237 -1.4(2)
C205 C156 C232 F68 176.14(13)
C205 C156 C232 C237 -4.0(2)
C205 C156 B13 C40 -65.24(16)
C205 C156 B13 C51 56.92(18)
C205 C156 B13 C185 171.91(13)
C232 C156 C205 F78 -178.47(13)
C232 C156 C205 C101 2.1(2)
C232 C156 B13 C40 108.65(16)
C232 C156 B13 C51 -129.18(15)
C232 C156 B13 C185 -14.2(2)
B13 C40 C41 F29 8.4(2)
B13 C40 C41 C163 -171.36(15)
B13 C40 C105 F41 -5.5(2)
B13 C40 C105 C245 174.14(15)
B13 C51 C64 F8 7.4(2)
B13 C51 C64 C62 -172.09(14)
B13 C51 C76 F53 -7.6(2)
B13 C51 C76 C97 171.88(14)
B13 C156 C205 F78 -3.7(2)
B13 C156 C205 C101 176.89(14)
B13 C156 C232 F68 1.9(2)
B13 C156 C232 C237 -178.28(14)
